data_1548278
loop_
_publ_author_name
'Fan, Yao-Yue'
'Xu, Jin-Biao'
'Liu, Hong-Chun'
'Gan, Li-She'
'Ding, Jian'
'Yue, Jian-Min'

_publ_section_title
;
 Cephanolides A-J, Cephalotane-Type Diterpenoids from Cephalotaxus
 sinensis.
;
_journal_issue 12
_journal_name_full 'Journal of natural products'
_journal_page_first 3159
_journal_page_last 3166
_journal_paper_doi 10.1021/acs.jnatprod.7b00412
_journal_volume 80
_journal_year 2017
_chemical_absolute_configuration ad
_chemical_formula_sum 'C18 H18 O4'
_chemical_formula_weight 298.32
_chemical_name_systematic
; 
 ? 
;
_space_group_IT_number 4
_symmetry_cell_setting monoclinic
_symmetry_space_group_name_Hall 'P 2yb'
_symmetry_space_group_name_H-M 'P 1 21 1'
_atom_sites_solution_hydrogens geom
_atom_sites_solution_primary direct
_atom_sites_solution_secondary difmap
_audit_creation_method SHELXL-97
_cell_angle_alpha 90.00
_cell_angle_beta 97.5210(10)
_cell_angle_gamma 90.00
_cell_formula_units_Z 2
_cell_length_a 6.61800(10)
_cell_length_b 11.04470(10)
_cell_length_c 9.54630(10)
_cell_measurement_reflns_used 4015
_cell_measurement_temperature 133(2)
_cell_measurement_theta_max 66.10
_cell_measurement_theta_min 4.67
_cell_volume 691.773(14)
_computing_cell_refinement 'Bruker SAINT'
_computing_data_collection 'Bruker APEX2'
_computing_data_reduction 'Bruker SAINT'
_computing_molecular_graphics 'Bruker SHELXTL'
_computing_publication_material 'Bruker SHELXTL'
_computing_structure_refinement 'SHELXL-97 (Sheldrick, 2008)'
_computing_structure_solution 'SHELXS-97 (Sheldrick, 2008)'
_diffrn_ambient_temperature 133(2)
_diffrn_measured_fraction_theta_full 0.990
_diffrn_measured_fraction_theta_max 0.990
_diffrn_measurement_device_type 'Bruker APEX-II CCD'
_diffrn_measurement_method '\f and \w scans'
_diffrn_radiation_monochromator graphite
_diffrn_radiation_source 'fine-focus sealed tube'
_diffrn_radiation_type CuK\a
_diffrn_radiation_wavelength 1.54178
_diffrn_reflns_av_R_equivalents 0.0204
_diffrn_reflns_av_sigmaI/netI 0.0248
_diffrn_reflns_limit_h_max 7
_diffrn_reflns_limit_h_min -7
_diffrn_reflns_limit_k_max 12
_diffrn_reflns_limit_k_min -13
_diffrn_reflns_limit_l_max 11
_diffrn_reflns_limit_l_min -11
_diffrn_reflns_number 4424
_diffrn_reflns_theta_full 66.49
_diffrn_reflns_theta_max 66.49
_diffrn_reflns_theta_min 4.67
_exptl_absorpt_coefficient_mu 0.823
_exptl_absorpt_correction_T_max 0.9149
_exptl_absorpt_correction_T_min 0.8527
_exptl_absorpt_correction_type multi-scan
_exptl_absorpt_process_details sadabs
_exptl_crystal_colour colourless
_exptl_crystal_density_diffrn 1.432
_exptl_crystal_density_method 'not measured'
_exptl_crystal_description block
_exptl_crystal_F_000 316
_exptl_crystal_size_max 0.20
_exptl_crystal_size_mid 0.14
_exptl_crystal_size_min 0.11
_refine_diff_density_max 0.157
_refine_diff_density_min -0.255
_refine_diff_density_rms 0.054
_refine_ls_abs_structure_details 'Flack H D (1983), Acta Cryst. A39, 876-881'
_refine_ls_abs_structure_Flack -0.03(15)
_refine_ls_extinction_method none
_refine_ls_goodness_of_fit_ref 1.088
_refine_ls_hydrogen_treatment constr
_refine_ls_matrix_type full
_refine_ls_number_parameters 201
_refine_ls_number_reflns 2121
_refine_ls_number_restraints 1
_refine_ls_restrained_S_all 1.088
_refine_ls_R_factor_all 0.0292
_refine_ls_R_factor_gt 0.0291
_refine_ls_shift/su_max 0.001
_refine_ls_shift/su_mean 0.000
_refine_ls_structure_factor_coef Fsqd
_refine_ls_weighting_details 'calc w=1/[\s^2^(Fo^2^)+(0.0459P)^2^+0.1108P] where P=(Fo^2^+2Fc^2^)/3'
_refine_ls_weighting_scheme calc
_refine_ls_wR_factor_gt 0.0734
_refine_ls_wR_factor_ref 0.0735
_reflns_number_gt 2112
_reflns_number_total 2121
_reflns_threshold_expression >2sigma(I)
_cod_data_source_file np7b00412_si_002.cif
_cod_data_source_block cu_dm12148_0m
_cod_depositor_comments
;
The following automatic conversions were performed:

'_symmetry_cell_setting' value 'Monoclinic' changed to 'monoclinic'
according to
/home/data/users/saulius/crontab/automatic-downloads/rss-feeds/ACS/lib/dictionaries/cif_core.dic
dictionary named 'cif_core.dic' version 2.4.2 from 2011-04-26.

Automatic conversion script
Id: cif_fix_values 4973 2017-02-22 13:04:09Z antanas 

 Adding full bibliography for 1548278--1548281.cif.
;
_cod_original_sg_symbol_H-M P2(1)
_cod_database_code 1548278

loop_
_symmetry_equiv_pos_as_xyz
'x, y, z'
'-x, y+1/2, -z'

loop_
_atom_site_label
_atom_site_type_symbol
_atom_site_fract_x
_atom_site_fract_y
_atom_site_fract_z
_atom_site_U_iso_or_equiv
_atom_site_adp_type
_atom_site_occupancy
_atom_site_symmetry_multiplicity
_atom_site_calc_flag
_atom_site_refinement_flags
O1 O 0.92534(16) 0.53538(11) 1.02512(11) 0.0248(3) Uani 1 1 d .
O2 O 1.18363(16) 0.66379(11) 1.05103(11) 0.0268(3) Uani 1 1 d .
O3 O 0.48584(15) 0.53249(11) 0.75438(11) 0.0228(2) Uani 1 1 d .
O4 O 0.54226(17) 0.68632(12) 0.22325(11) 0.0284(3) Uani 1 1 d .
H4 H 0.4280 0.6524 0.2071 0.043 Uiso 1 1 calc R
C1 C 0.8194(2) 0.44682(15) 0.78777(17) 0.0218(3) Uani 1 1 d .
H1 H 0.8797 0.3637 0.7931 0.026 Uiso 1 1 calc R
C2 C 0.7550(2) 0.48972(15) 0.92706(17) 0.0237(4) Uani 1 1 d .
H2 H 0.6826 0.4236 0.9719 0.028 Uiso 1 1 calc R
C3 C 0.6062(2) 0.59003(15) 0.87285(15) 0.0210(3) Uani 1 1 d .
H3 H 0.5186 0.6125 0.9466 0.025 Uiso 1 1 calc R
C4 C 0.7306(2) 0.70067(15) 0.83391(15) 0.0191(3) Uani 1 1 d .
H4A H 0.6709 0.7299 0.7382 0.023 Uiso 1 1 calc R
C5 C 0.9581(2) 0.66225(14) 0.82706(14) 0.0176(3) Uani 1 1 d .
C6 C 1.0844(2) 0.76086(15) 0.76410(16) 0.0200(3) Uani 1 1 d .
H6A H 1.2201 0.7652 0.8214 0.024 Uiso 1 1 calc R
H6B H 1.0166 0.8399 0.7725 0.024 Uiso 1 1 calc R
C7 C 1.1151(2) 0.74135(15) 0.60556(16) 0.0222(3) Uani 1 1 d .
H7A H 1.1322 0.8209 0.5608 0.027 Uiso 1 1 calc R
H7B H 1.2408 0.6937 0.6010 0.027 Uiso 1 1 calc R
C8 C 0.9361(2) 0.67595(14) 0.52490(15) 0.0196(3) Uani 1 1 d .
C9 C 0.8684(2) 0.57721(14) 0.59358(15) 0.0183(3) Uani 1 1 d .
C10 C 0.9620(2) 0.54329(14) 0.73902(15) 0.0180(3) Uani 1 1 d .
H10 H 1.1038 0.5118 0.7399 0.022 Uiso 1 1 calc R
C11 C 0.6795(2) 0.52502(15) 0.55677(15) 0.0188(3) Uani 1 1 d .
C12 C 0.5587(2) 0.55765(14) 0.43089(15) 0.0208(3) Uani 1 1 d .
C13 C 0.6397(2) 0.64795(16) 0.35074(15) 0.0211(3) Uani 1 1 d .
C14 C 0.8196(2) 0.71012(16) 0.39914(16) 0.0225(3) Uani 1 1 d .
H14 H 0.8623 0.7759 0.3460 0.027 Uiso 1 1 calc R
C16 C 0.3521(3) 0.50307(17) 0.38523(18) 0.0285(4) Uani 1 1 d .
H16A H 0.3226 0.4421 0.4543 0.043 Uiso 1 1 calc R
H16B H 0.3509 0.4648 0.2925 0.043 Uiso 1 1 calc R
H16C H 0.2482 0.5668 0.3792 0.043 Uiso 1 1 calc R
C18 C 0.7161(2) 0.80308(16) 0.94022(17) 0.0252(4) Uani 1 1 d .
H18A H 0.5754 0.8327 0.9318 0.038 Uiso 1 1 calc R
H18B H 0.8067 0.8694 0.9207 0.038 Uiso 1 1 calc R
H18C H 0.7568 0.7727 1.0362 0.038 Uiso 1 1 calc R
C19 C 1.0366(2) 0.62462(14) 0.97605(16) 0.0202(3) Uani 1 1 d .
C20 C 0.6203(2) 0.45655(15) 0.68284(16) 0.0214(3) Uani 1 1 d .
H20 H 0.5593 0.3756 0.6563 0.026 Uiso 1 1 calc R

loop_
_atom_site_aniso_label
_atom_site_aniso_U_11
_atom_site_aniso_U_22
_atom_site_aniso_U_33
_atom_site_aniso_U_23
_atom_site_aniso_U_13
_atom_site_aniso_U_12
O1 0.0213(5) 0.0322(6) 0.0203(5) 0.0085(5) 0.0006(4) 0.0004(5)
O2 0.0216(5) 0.0371(7) 0.0199(5) 0.0007(5) -0.0039(4) 0.0000(5)
O3 0.0153(5) 0.0276(6) 0.0251(5) 0.0016(5) 0.0015(4) -0.0015(4)
O4 0.0249(6) 0.0410(7) 0.0177(5) 0.0008(5) -0.0032(4) -0.0014(5)
C1 0.0192(7) 0.0194(8) 0.0264(8) 0.0046(6) 0.0015(6) 0.0017(6)
C2 0.0187(7) 0.0283(9) 0.0239(8) 0.0090(6) 0.0024(6) -0.0012(6)
C3 0.0152(7) 0.0295(9) 0.0185(7) 0.0032(6) 0.0025(5) 0.0005(6)
C4 0.0151(7) 0.0253(8) 0.0164(7) 0.0013(6) 0.0004(5) 0.0032(6)
C5 0.0140(6) 0.0209(8) 0.0176(7) 0.0002(6) 0.0010(5) 0.0009(6)
C6 0.0175(7) 0.0226(8) 0.0191(7) -0.0011(6) 0.0001(5) -0.0031(6)
C7 0.0193(7) 0.0284(9) 0.0189(7) 0.0037(6) 0.0029(6) -0.0039(6)
C8 0.0158(6) 0.0257(9) 0.0176(7) -0.0012(6) 0.0034(5) 0.0002(6)
C9 0.0177(7) 0.0209(8) 0.0167(7) -0.0018(6) 0.0039(6) 0.0011(6)
C10 0.0153(6) 0.0188(8) 0.0199(7) 0.0011(6) 0.0024(5) 0.0016(6)
C11 0.0200(7) 0.0150(7) 0.0213(7) -0.0034(6) 0.0021(6) 0.0006(6)
C12 0.0184(7) 0.0221(9) 0.0213(7) -0.0064(6) 0.0009(6) 0.0010(6)
C13 0.0208(7) 0.0268(9) 0.0152(7) -0.0034(6) 0.0010(5) 0.0038(6)
C14 0.0223(7) 0.0285(9) 0.0173(7) 0.0016(6) 0.0052(6) -0.0006(6)
C16 0.0249(8) 0.0311(10) 0.0278(8) -0.0061(7) -0.0035(6) -0.0051(7)
C18 0.0214(7) 0.0289(9) 0.0256(8) -0.0028(7) 0.0044(6) 0.0044(6)
C19 0.0168(7) 0.0245(9) 0.0192(7) 0.0012(6) 0.0017(5) 0.0033(6)
C20 0.0199(7) 0.0175(8) 0.0263(8) 0.0016(6) 0.0014(6) -0.0027(6)

loop_
_atom_type_symbol
_atom_type_description
_atom_type_scat_dispersion_real
_atom_type_scat_dispersion_imag
_atom_type_scat_source
C C 0.0181 0.0091 'International Tables Vol C Tables 4.2.6.8 and 6.1.1.4'
H H 0.0000 0.0000 'International Tables Vol C Tables 4.2.6.8 and 6.1.1.4'
O O 0.0492 0.0322 'International Tables Vol C Tables 4.2.6.8 and 6.1.1.4'

loop_
_geom_angle_atom_site_label_1
_geom_angle_atom_site_label_2
_geom_angle_atom_site_label_3
_geom_angle
C19 O1 C2 116.15(11)
C3 O3 C20 108.22(11)
C13 O4 H4 109.5
C2 C1 C10 107.57(13)
C2 C1 C20 103.35(12)
C10 C1 C20 105.07(12)
C2 C1 H1 113.3
C10 C1 H1 113.3
C20 C1 H1 113.3
O1 C2 C1 112.75(12)
O1 C2 C3 112.14(13)
C1 C2 C3 99.87(12)
O1 C2 H2 110.6
C1 C2 H2 110.6
C3 C2 H2 110.6
O3 C3 C2 102.21(13)
O3 C3 C4 114.62(12)
C2 C3 C4 108.35(12)
O3 C3 H3 110.4
C2 C3 H3 110.4
C4 C3 H3 110.4
C18 C4 C3 110.05(12)
C18 C4 C5 111.74(12)
C3 C4 C5 109.84(12)
C18 C4 H4A 108.4
C3 C4 H4A 108.4
C5 C4 H4A 108.4
C19 C5 C6 115.17(12)
C19 C5 C10 104.36(12)
C6 C5 C10 109.68(12)
C19 C5 C4 104.39(11)
C6 C5 C4 113.31(12)
C10 C5 C4 109.41(11)
C5 C6 C7 115.12(12)
C5 C6 H6A 108.5
C7 C6 H6A 108.5
C5 C6 H6B 108.5
C7 C6 H6B 108.5
H6A C6 H6B 107.5
C8 C7 C6 111.46(12)
C8 C7 H7A 109.3
C6 C7 H7A 109.3
C8 C7 H7B 109.3
C6 C7 H7B 109.3
H7A C7 H7B 108.0
C9 C8 C14 116.59(14)
C9 C8 C7 114.73(13)
C14 C8 C7 128.28(14)
C8 C9 C11 123.35(14)
C8 C9 C10 121.37(13)
C11 C9 C10 112.58(14)
C9 C10 C1 105.05(12)
C9 C10 C5 104.81(12)
C1 C10 C5 111.52(12)
C9 C10 H10 111.7
C1 C10 H10 111.7
C5 C10 H10 111.7
C9 C11 C12 120.48(15)
C9 C11 C20 109.02(13)
C12 C11 C20 129.20(13)
C11 C12 C13 115.75(14)
C11 C12 C16 122.68(15)
C13 C12 C16 121.54(14)
O4 C13 C14 115.04(14)
O4 C13 C12 122.38(14)
C14 C13 C12 122.48(13)
C8 C14 C13 120.21(15)
C8 C14 H14 119.9
C13 C14 H14 119.9
C12 C16 H16A 109.5
C12 C16 H16B 109.5
H16A C16 H16B 109.5
C12 C16 H16C 109.5
H16A C16 H16C 109.5
H16B C16 H16C 109.5
C4 C18 H18A 109.5
C4 C18 H18B 109.5
H18A C18 H18B 109.5
C4 C18 H18C 109.5
H18A C18 H18C 109.5
H18B C18 H18C 109.5
O2 C19 O1 119.25(14)
O2 C19 C5 127.65(15)
O1 C19 C5 113.10(12)
O3 C20 C11 108.80(12)
O3 C20 C1 104.87(12)
C11 C20 C1 105.16(12)
O3 C20 H20 112.5
C11 C20 H20 112.5
C1 C20 H20 112.5

loop_
_geom_bond_atom_site_label_1
_geom_bond_atom_site_label_2
_geom_bond_distance
O1 C19 1.350(2)
O1 C2 1.4577(19)
O2 C19 1.2098(19)
O3 C3 1.4428(19)
O3 C20 1.4564(19)
O4 C13 1.3679(18)
O4 H4 0.8400
C1 C2 1.524(2)
C1 C10 1.535(2)
C1 C20 1.551(2)
C1 H1 1.0000
C2 C3 1.527(2)
C2 H2 1.0000
C3 C4 1.546(2)
C3 H3 1.0000
C4 C18 1.531(2)
C4 C5 1.5738(18)
C4 H4A 1.0000
C5 C19 1.507(2)
C5 C6 1.542(2)
C5 C10 1.562(2)
C6 C7 1.568(2)
C6 H6A 0.9900
C6 H6B 0.9900
C7 C8 1.510(2)
C7 H7A 0.9900
C7 H7B 0.9900
C8 C9 1.377(2)
C8 C14 1.391(2)
C9 C11 1.380(2)
C9 C10 1.492(2)
C10 H10 1.0000
C11 C12 1.400(2)
C11 C20 1.516(2)
C12 C13 1.405(2)
C12 C16 1.506(2)
C13 C14 1.400(2)
C14 H14 0.9500
C16 H16A 0.9800
C16 H16B 0.9800
C16 H16C 0.9800
C18 H18A 0.9800
C18 H18B 0.9800
C18 H18C 0.9800
C20 H20 1.0000

loop_
_geom_hbond_atom_site_label_D
_geom_hbond_atom_site_label_H
_geom_hbond_atom_site_label_A
_geom_hbond_distance_DH
_geom_hbond_distance_HA
_geom_hbond_distance_DA
_geom_hbond_angle_DHA
_geom_hbond_site_symmetry_A
O4 H4 O2 0.84 2.05 2.7160(15) 135.3 1_454

loop_
_geom_torsion_atom_site_label_1
_geom_torsion_atom_site_label_2
_geom_torsion_atom_site_label_3
_geom_torsion_atom_site_label_4
_geom_torsion
C19 O1 C2 C1 55.09(18)
C19 O1 C2 C3 -56.70(17)
C10 C1 C2 O1 -45.48(16)
C20 C1 C2 O1 -156.30(12)
C10 C1 C2 C3 73.71(14)
C20 C1 C2 C3 -37.11(15)
C20 O3 C3 C2 -38.00(14)
C20 O3 C3 C4 78.97(15)
O1 C2 C3 O3 165.69(11)
C1 C2 C3 O3 46.05(13)
O1 C2 C3 C4 44.30(16)
C1 C2 C3 C4 -75.34(14)
O3 C3 C4 C18 137.14(13)
C2 C3 C4 C18 -109.47(13)
O3 C3 C4 C5 -99.44(14)
C2 C3 C4 C5 13.95(16)
C18 C4 C5 C19 58.51(16)
C3 C4 C5 C19 -63.92(15)
C18 C4 C5 C6 -67.55(15)
C3 C4 C5 C6 170.02(12)
C18 C4 C5 C10 169.72(12)
C3 C4 C5 C10 47.30(15)
C19 C5 C6 C7 139.17(13)
C10 C5 C6 C7 21.85(17)
C4 C5 C6 C7 -100.73(15)
C5 C6 C7 C8 30.85(18)
C6 C7 C8 C9 -45.26(18)
C6 C7 C8 C14 127.20(16)
C14 C8 C9 C11 -10.8(2)
C7 C8 C9 C11 162.64(14)
C14 C8 C9 C10 -170.76(13)
C7 C8 C9 C10 2.6(2)
C8 C9 C10 C1 169.15(13)
C11 C9 C10 C1 7.16(16)
C8 C9 C10 C5 51.50(17)
C11 C9 C10 C5 -110.48(14)
C2 C1 C10 C9 -124.84(13)
C20 C1 C10 C9 -15.20(15)
C2 C1 C10 C5 -11.86(16)
C20 C1 C10 C5 97.78(14)
C19 C5 C10 C9 175.45(11)
C6 C5 C10 C9 -60.66(14)
C4 C5 C10 C9 64.21(14)
C19 C5 C10 C1 62.31(14)
C6 C5 C10 C1 -173.79(11)
C4 C5 C10 C1 -48.93(15)
C8 C9 C11 C12 11.0(2)
C10 C9 C11 C12 172.55(13)
C8 C9 C11 C20 -157.19(14)
C10 C9 C11 C20 4.38(17)
C9 C11 C12 C13 -2.2(2)
C20 C11 C12 C13 163.30(14)
C9 C11 C12 C16 179.65(14)
C20 C11 C12 C16 -14.8(3)
C11 C12 C13 O4 177.83(14)
C16 C12 C13 O4 -4.0(2)
C11 C12 C13 C14 -6.0(2)
C16 C12 C13 C14 172.16(15)
C9 C8 C14 C13 2.2(2)
C7 C8 C14 C13 -170.11(14)
O4 C13 C14 C8 -177.48(14)
C12 C13 C14 C8 6.1(2)
C2 O1 C19 O2 -177.83(14)
C2 O1 C19 C5 1.30(18)
C6 C5 C19 O2 1.1(2)
C10 C5 C19 O2 121.37(17)
C4 C5 C19 O2 -123.80(16)
C6 C5 C19 O1 -177.95(12)
C10 C5 C19 O1 -57.67(15)
C4 C5 C19 O1 57.16(16)
C3 O3 C20 C11 -98.21(13)
C3 O3 C20 C1 13.89(15)
C9 C11 C20 O3 97.96(14)
C12 C11 C20 O3 -68.9(2)
C9 C11 C20 C1 -13.95(17)
C12 C11 C20 C1 179.24(15)
C2 C1 C20 O3 15.69(15)
C10 C1 C20 O3 -96.97(13)
C2 C1 C20 C11 130.36(13)
C10 C1 C20 C11 17.70(16)
